data_7708000
loop_
_publ_author_name
'Demakov, Pavel A.'
'Ryadun, Alexey A.'
'Dorovatovskii, Pavel V.'
'Lazarenko, Vladimir A.'
'Samsonenko, Denis G.'
'Brylev, Konstantin A.'
'Fedin, Vladimir P.'
'Dybtsev, Danil N.'

_publ_section_title
;
 Intense multi-colored luminescence in a series of rare-earth
 metal-organic frameworks with aliphatic linkers.
;
_journal_issue 34
_journal_name_full 'Dalton transactions (Cambridge, England : 2003)'
_journal_page_first 11899
_journal_page_last 11908
_journal_paper_doi 10.1039/d1dt00872b
_journal_volume 50
_journal_year 2021
_chemical_formula_sum 'C44 H46 Eu2 N4 O12'
_chemical_formula_weight 1126.77
_space_group_crystal_system monoclinic
_space_group_IT_number 14
_space_group_name_Hall '-P 2yn'
_space_group_name_H-M_alt 'P 1 21/n 1'
_atom_sites_solution_hydrogens geom
_atom_sites_solution_primary dual
_atom_sites_solution_secondary difmap
_audit_creation_method SHELXL-2018/3
_audit_update_record
;
2020-08-23 deposited with the CCDC.	2021-04-14 downloaded from the CCDC.
;
_cell_angle_alpha 90
_cell_angle_beta 103.832(3)
_cell_angle_gamma 90
_cell_formula_units_Z 2
_cell_length_a 10.4401(3)
_cell_length_b 17.6295(5)
_cell_length_c 12.3060(4)
_cell_measurement_reflns_used 5722
_cell_measurement_temperature 150(2)
_cell_measurement_theta_max 28.71
_cell_measurement_theta_min 2.56
_cell_volume 2199.28(12)
_computing_cell_refinement 'CrysAlisPro 1.171.39.46 (Rigaku OD, 2015)'
_computing_data_collection 'CrysAlisPro 1.171.39.46 (Rigaku OD, 2015)'
_computing_data_reduction 'CrysAlisPro 1.171.39.46 (Rigaku OD, 2015)'
_computing_molecular_graphics 'ShelXle (H\"ubschle, 2011)'
_computing_publication_material 'CIFTAB (Sheldrick, 2015)'
_computing_structure_refinement 'SHELXL-2018 (Sheldrick, 2015)'
_computing_structure_solution 'SHELXT-2018 (Sheldrick, 2015)'
_diffrn_ambient_temperature 150(2)
_diffrn_detector 'CCD plate'
_diffrn_detector_area_resol_mean 10.6
_diffrn_detector_type AtlasS2
_diffrn_measured_fraction_theta_full 0.999
_diffrn_measured_fraction_theta_max 0.828
_diffrn_measurement_device 'four-circle diffractometer'
_diffrn_measurement_device_type 'New Xcalibur, AtlasS2'
_diffrn_measurement_method '\w scans'
_diffrn_radiation_monochromator graphite
_diffrn_radiation_probe x-ray
_diffrn_radiation_source 'fine-focus sealed tube'
_diffrn_radiation_type MoK\a
_diffrn_radiation_wavelength 0.71073
_diffrn_reflns_av_R_equivalents 0.0275
_diffrn_reflns_av_unetI/netI 0.0446
_diffrn_reflns_Laue_measured_fraction_full 0.999
_diffrn_reflns_Laue_measured_fraction_max 0.828
_diffrn_reflns_limit_h_max 14
_diffrn_reflns_limit_h_min -13
_diffrn_reflns_limit_k_max 21
_diffrn_reflns_limit_k_min -21
_diffrn_reflns_limit_l_max 16
_diffrn_reflns_limit_l_min -16
_diffrn_reflns_number 11086
_diffrn_reflns_point_group_measured_fraction_full 0.999
_diffrn_reflns_point_group_measured_fraction_max 0.828
_diffrn_reflns_theta_full 25.500
_diffrn_reflns_theta_max 28.984
_diffrn_reflns_theta_min 2.059
_diffrn_source 'sealed X-ray tube'
_exptl_absorpt_coefficient_mu 2.892
_exptl_absorpt_correction_T_max 1.00000
_exptl_absorpt_correction_T_min 0.97231
_exptl_absorpt_correction_type multi-scan
_exptl_absorpt_process_details
;
CrysAlisPro 1.171.39.46 (Rigaku Oxford Diffraction, 2015)
Empirical absorption correction using spherical harmonics,
implemented in SCALE3 ABSPACK scaling algorithm.
;
_exptl_crystal_colour colorless
_exptl_crystal_density_diffrn 1.701
_exptl_crystal_description needle
_exptl_crystal_F_000 1120
_exptl_crystal_preparation Luminescent
_exptl_crystal_size_max 0.10
_exptl_crystal_size_mid 0.04
_exptl_crystal_size_min 0.02
_refine_diff_density_max 0.718
_refine_diff_density_min -0.564
_refine_diff_density_rms 0.108
_refine_ls_extinction_method none
_refine_ls_goodness_of_fit_ref 1.031
_refine_ls_hydrogen_treatment constr
_refine_ls_matrix_type full
_refine_ls_number_parameters 280
_refine_ls_number_reflns 4836
_refine_ls_number_restraints 0
_refine_ls_restrained_S_all 1.031
_refine_ls_R_factor_all 0.0387
_refine_ls_R_factor_gt 0.0286
_refine_ls_shift/su_max 0.001
_refine_ls_shift/su_mean 0.000
_refine_ls_structure_factor_coef Fsqd
_refine_ls_weighting_details 'w=1/[\s^2^(Fo^2^)+(0.0144P)^2^] where P=(Fo^2^+2Fc^2^)/3'
_refine_ls_weighting_scheme calc
_refine_ls_wR_factor_gt 0.0432
_refine_ls_wR_factor_ref 0.0451
_reflns_Friedel_coverage 0.000
_reflns_number_gt 4139
_reflns_number_total 4836
_reflns_threshold_expression 'I > 2\s(I)'
_cod_data_source_file d1dt00872b2.cif
_cod_data_source_block DP-469-78
_cod_depositor_comments 'Adding full bibliography for 7707996--7708001.cif.'
_cod_original_sg_symbol_H-M 'P 21/n'
_cod_database_code 7708000
_shelx_shelxl_version_number 2018/3
_shelx_space_group_comment
;
The symmetry employed for this shelxl refinement is uniquely defined
by the following loop, which should always be used as a source of
symmetry information in preference to the above space-group names.
They are only intended as comments.
;
_shelx_estimated_absorpt_t_min 0.761
_shelx_estimated_absorpt_t_max 0.944

loop_
_space_group_symop_operation_xyz
'x, y, z'
'-x+1/2, y+1/2, -z+1/2'
'-x, -y, -z'
'x-1/2, -y-1/2, z-1/2'

loop_
_atom_site_label
_atom_site_type_symbol
_atom_site_fract_x
_atom_site_fract_y
_atom_site_fract_z
_atom_site_U_iso_or_equiv
_atom_site_adp_type
_atom_site_occupancy
_atom_site_site_symmetry_order
_atom_site_calc_flag
_atom_site_refinement_flags_posn
_atom_site_refinement_flags_adp
_atom_site_refinement_flags_occupancy
_atom_site_disorder_assembly
_atom_site_disorder_group
Eu1 Eu 0.48145(2) 0.43554(2) 0.36619(2) 0.00831(4) Uani 1 1 d . . . . .
O1 O 0.46722(17) 0.36275(11) 0.52563(15) 0.0155(4) Uani 1 1 d . . . . .
O2 O 0.50836(17) 0.43395(12) 0.68122(15) 0.0155(4) Uani 1 1 d . . . . .
C1 C 0.4594(2) 0.37692(18) 0.6243(2) 0.0150(6) Uani 1 1 d . . . . .
C2 C 0.3823(3) 0.32203(18) 0.6803(2) 0.0176(7) Uani 1 1 d . . . . .
H2 H 0.326010 0.353427 0.718182 0.021 Uiso 1 1 calc R U . . .
C3 C 0.4715(3) 0.27404(19) 0.7706(2) 0.0236(7) Uani 1 1 d . . . . .
H3A H 0.528291 0.241599 0.736045 0.028 Uiso 1 1 calc R U . . .
H3AB H 0.529413 0.307734 0.825533 0.028 Uiso 1 1 calc R U . . .
C4 C 0.3910(3) 0.22423(18) 0.8307(2) 0.0198(7) Uani 1 1 d . . . . .
H4A H 0.343728 0.256867 0.873713 0.024 Uiso 1 1 calc R U . . .
H4AB H 0.451534 0.190994 0.884472 0.024 Uiso 1 1 calc R U . . .
C5 C 0.2910(2) 0.17510(17) 0.7496(2) 0.0152(6) Uani 1 1 d . . . . .
H5 H 0.340556 0.137874 0.713891 0.018 Uiso 1 1 calc R U . . .
C6 C 0.2051(3) 0.22413(18) 0.6569(2) 0.0193(7) Uani 1 1 d . . . . .
H6A H 0.145722 0.190983 0.602172 0.023 Uiso 1 1 calc R U . . .
H6AB H 0.149730 0.258464 0.690123 0.023 Uiso 1 1 calc R U . . .
C7 C 0.2898(3) 0.27085(18) 0.5972(2) 0.0184(7) Uani 1 1 d . . . . .
H7A H 0.232438 0.302180 0.538405 0.022 Uiso 1 1 calc R U . . .
H7AB H 0.342025 0.236607 0.560766 0.022 Uiso 1 1 calc R U . . .
C8 C 0.1984(2) 0.13150(18) 0.8042(2) 0.0131(6) Uani 1 1 d . . . . .
O3 O 0.16201(16) 0.15931(12) 0.88618(15) 0.0159(5) Uani 1 1 d . . . . .
O4 O 0.15134(17) 0.06957(12) 0.76034(16) 0.0186(5) Uani 1 1 d . . . . .
O5 O 0.64069(15) 0.49133(11) 0.51231(15) 0.0116(4) Uani 1 1 d . . . . .
O6 O 0.76257(16) 0.55281(13) 0.65382(16) 0.0198(5) Uani 1 1 d . . . . .
C9 C 0.7540(2) 0.51230(17) 0.5696(2) 0.0119(6) Uani 1 1 d . . . . .
C10 C 0.8733(2) 0.48763(17) 0.5290(2) 0.0121(6) Uani 1 1 d . . . . .
H10 H 0.858448 0.433929 0.502888 0.015 Uiso 1 1 calc R U . . .
C11 C 1.0014(2) 0.48988(18) 0.6193(2) 0.0157(6) Uani 1 1 d . . . . .
H11A H 0.993820 0.456459 0.682140 0.019 Uiso 1 1 calc R U . . .
H11B H 1.017783 0.542217 0.648469 0.019 Uiso 1 1 calc R U . . .
C12 C 0.8838(2) 0.53614(18) 0.4278(2) 0.0153(6) Uani 1 1 d . . . . .
H12A H 0.800739 0.532205 0.369042 0.018 Uiso 1 1 calc R U . . .
H12B H 0.896562 0.589976 0.450719 0.018 Uiso 1 1 calc R U . . .
N1 N 0.3861(2) 0.30939(15) 0.27602(19) 0.0179(6) Uani 1 1 d . . . . .
C13 C 0.4040(3) 0.24681(19) 0.3373(3) 0.0241(7) Uani 1 1 d . . . . .
H13 H 0.454800 0.250247 0.412333 0.029 Uiso 1 1 calc R U . . .
C14 C 0.3531(3) 0.1767(2) 0.2986(3) 0.0321(8) Uani 1 1 d . . . . .
H14 H 0.367783 0.133246 0.345688 0.039 Uiso 1 1 calc R U . . .
C15 C 0.2807(3) 0.1721(2) 0.1899(3) 0.0390(10) Uani 1 1 d . . . . .
H15 H 0.243499 0.125044 0.160358 0.047 Uiso 1 1 calc R U . . .
C16 C 0.2626(3) 0.2357(2) 0.1247(3) 0.0341(9) Uani 1 1 d . . . . .
H16 H 0.213574 0.232874 0.049055 0.041 Uiso 1 1 calc R U . . .
C17 C 0.3158(2) 0.3043(2) 0.1687(2) 0.0228(8) Uani 1 1 d . . . . .
C18 C 0.3047(3) 0.3745(2) 0.1015(2) 0.0242(8) Uani 1 1 d . . . . .
C19 C 0.2383(3) 0.3769(3) -0.0113(3) 0.0419(11) Uani 1 1 d . . . . .
H19 H 0.191764 0.333555 -0.046070 0.050 Uiso 1 1 calc R U . . .
C20 C 0.2406(4) 0.4422(3) -0.0718(3) 0.0515(12) Uani 1 1 d . . . . .
H20 H 0.196194 0.444320 -0.148666 0.062 Uiso 1 1 calc R U . . .
C21 C 0.3071(4) 0.5039(3) -0.0206(3) 0.0472(11) Uani 1 1 d . . . . .
H21 H 0.312331 0.549019 -0.061486 0.057 Uiso 1 1 calc R U . . .
C22 C 0.3668(3) 0.4993(2) 0.0923(3) 0.0338(9) Uani 1 1 d . . . . .
H22 H 0.409991 0.543031 0.128663 0.041 Uiso 1 1 calc R U . . .
N2 N 0.3669(2) 0.43634(17) 0.15274(19) 0.0217(6) Uani 1 1 d . . . . .

loop_
_atom_site_aniso_label
_atom_site_aniso_U_11
_atom_site_aniso_U_22
_atom_site_aniso_U_33
_atom_site_aniso_U_23
_atom_site_aniso_U_13
_atom_site_aniso_U_12
Eu1 0.00891(7) 0.00783(7) 0.00890(7) -0.00069(6) 0.00352(5) -0.00012(6)
O1 0.0232(10) 0.0105(12) 0.0143(10) 0.0001(9) 0.0076(9) -0.0013(8)
O2 0.0228(10) 0.0105(11) 0.0139(10) 0.0007(9) 0.0062(8) 0.0006(9)
C1 0.0154(13) 0.0141(17) 0.0155(15) 0.0055(13) 0.0036(12) 0.0041(12)
C2 0.0224(14) 0.0155(18) 0.0161(15) 0.0032(13) 0.0069(12) -0.0040(13)
C3 0.0203(14) 0.025(2) 0.0241(17) 0.0103(15) 0.0032(13) -0.0073(13)
C4 0.0194(14) 0.0200(18) 0.0183(16) 0.0079(14) 0.0012(13) -0.0058(13)
C5 0.0160(13) 0.0138(17) 0.0179(15) 0.0033(13) 0.0082(12) -0.0016(12)
C6 0.0184(14) 0.0215(19) 0.0175(16) 0.0059(14) 0.0032(13) -0.0037(13)
C7 0.0200(14) 0.0190(18) 0.0162(15) 0.0066(13) 0.0046(13) -0.0037(13)
C8 0.0095(12) 0.0172(17) 0.0109(14) 0.0053(13) -0.0005(11) 0.0006(12)
O3 0.0183(9) 0.0169(13) 0.0146(10) -0.0024(9) 0.0082(8) -0.0038(8)
O4 0.0231(10) 0.0166(12) 0.0195(11) -0.0042(10) 0.0119(9) -0.0073(9)
O5 0.0071(8) 0.0111(11) 0.0160(10) -0.0018(8) 0.0015(8) -0.0010(8)
O6 0.0126(9) 0.0283(15) 0.0190(11) -0.0130(10) 0.0046(8) -0.0009(9)
C9 0.0095(12) 0.0135(16) 0.0138(14) 0.0024(13) 0.0050(12) 0.0031(11)
C10 0.0085(12) 0.0142(16) 0.0143(14) -0.0014(12) 0.0039(11) -0.0005(11)
C11 0.0107(13) 0.0226(18) 0.0146(15) 0.0026(13) 0.0045(12) 0.0007(12)
C12 0.0098(12) 0.0210(18) 0.0152(15) 0.0019(13) 0.0033(12) 0.0029(12)
N1 0.0163(11) 0.0179(15) 0.0204(13) -0.0064(12) 0.0061(10) -0.0023(11)
C13 0.0273(16) 0.0179(19) 0.0300(18) -0.0080(15) 0.0127(15) -0.0040(14)
C14 0.0357(18) 0.015(2) 0.052(2) -0.0115(17) 0.0237(17) -0.0065(15)
C15 0.0226(17) 0.032(2) 0.067(3) -0.034(2) 0.0199(18) -0.0137(16)
C16 0.0231(17) 0.039(3) 0.041(2) -0.028(2) 0.0086(16) -0.0106(16)
C17 0.0122(13) 0.033(2) 0.0249(17) -0.0183(16) 0.0066(13) -0.0037(14)
C18 0.0158(14) 0.038(2) 0.0178(16) -0.0105(16) 0.0020(13) 0.0050(14)
C19 0.0366(19) 0.061(3) 0.0218(19) -0.019(2) -0.0050(16) 0.0060(19)
C20 0.054(2) 0.079(4) 0.0136(17) -0.003(2) -0.0074(18) 0.019(2)
C21 0.058(2) 0.063(3) 0.0189(19) 0.012(2) 0.0061(18) 0.010(2)
C22 0.0431(19) 0.040(3) 0.0167(17) 0.0071(17) 0.0040(15) -0.0007(18)
N2 0.0203(12) 0.0298(17) 0.0150(12) -0.0024(13) 0.0044(11) -0.0003(12)

loop_
_atom_type_symbol
_atom_type_description
_atom_type_scat_dispersion_real
_atom_type_scat_dispersion_imag
_atom_type_scat_source
C C 0.0033 0.0016 'International Tables Vol C Tables 4.2.6.8 and 6.1.1.4'
H H 0.0000 0.0000 'International Tables Vol C Tables 4.2.6.8 and 6.1.1.4'
N N 0.0061 0.0033 'International Tables Vol C Tables 4.2.6.8 and 6.1.1.4'
O O 0.0106 0.0060 'International Tables Vol C Tables 4.2.6.8 and 6.1.1.4'
Eu Eu -0.1578 3.6682 'International Tables Vol C Tables 4.2.6.8 and 6.1.1.4'

loop_
_geom_angle_atom_site_label_1
_geom_angle_atom_site_label_2
_geom_angle_atom_site_label_3
_geom_angle
_geom_angle_site_symmetry_1
_geom_angle_site_symmetry_3
_geom_angle_publ_flag
O1 Eu1 Eu1 68.60(5) . 3_666 ?
O1 Eu1 O2 137.58(6) . 3_666 ?
O1 Eu1 C8 102.11(8) . 4_665 ?
O1 Eu1 O3 75.59(6) . 4_665 ?
O1 Eu1 O4 128.11(6) . 4_665 ?
O1 Eu1 O5 69.43(6) . 3_666 ?
O1 Eu1 O6 82.12(6) . 3_666 ?
O1 Eu1 C9 73.91(7) . 3_666 ?
O1 Eu1 N1 78.22(7) . . ?
O1 Eu1 N2 136.74(7) . . ?
O2 Eu1 Eu1 69.31(4) 3_666 3_666 ?
O2 Eu1 C8 104.66(8) 3_666 4_665 ?
O2 Eu1 O3 126.60(6) 3_666 4_665 ?
O2 Eu1 O4 79.87(7) 3_666 4_665 ?
O2 Eu1 O5 73.24(6) 3_666 3_666 ?
O2 Eu1 O6 90.04(7) 3_666 3_666 ?
O2 Eu1 C9 81.44(7) 3_666 3_666 ?
O2 Eu1 N1 139.76(7) 3_666 . ?
O2 Eu1 N2 77.59(8) 3_666 . ?
C8 Eu1 Eu1 122.90(5) 4_665 3_666 ?
C8 Eu1 C9 173.61(8) 4_665 3_666 ?
O3 Eu1 Eu1 112.58(4) 4_665 3_666 ?
O3 Eu1 C8 26.54(7) 4_665 4_665 ?
O3 Eu1 O5 139.39(6) 4_665 3_666 ?
O3 Eu1 O6 142.42(7) 4_665 3_666 ?
O3 Eu1 C9 148.90(7) 4_665 3_666 ?
O3 Eu1 N1 70.61(7) 4_665 . ?
O3 Eu1 N2 104.90(7) 4_665 . ?
O4 Eu1 Eu1 121.88(5) 4_665 3_666 ?
O4 Eu1 C8 26.61(7) 4_665 4_665 ?
O4 Eu1 O3 52.97(6) 4_665 4_665 ?
O4 Eu1 O5 149.91(7) 4_665 3_666 ?
O4 Eu1 O6 143.25(6) 4_665 3_666 ?
O4 Eu1 C9 157.96(7) 4_665 3_666 ?
O4 Eu1 N1 89.63(7) 4_665 . ?
O4 Eu1 N2 71.35(7) 4_665 . ?
O5 Eu1 Eu1 34.69(4) 3_666 3_666 ?
O5 Eu1 Eu1 37.85(4) . 3_666 ?
O5 Eu1 O1 76.53(6) . . ?
O5 Eu1 O2 73.66(6) . 3_666 ?
O5 Eu1 C8 85.15(7) . 4_665 ?
O5 Eu1 C8 157.35(6) 3_666 4_665 ?
O5 Eu1 O3 79.93(6) . 4_665 ?
O5 Eu1 O4 87.27(6) . 4_665 ?
O5 Eu1 O5 72.54(6) . 3_666 ?
O5 Eu1 O6 123.80(6) . 3_666 ?
O5 Eu1 C9 26.07(6) 3_666 3_666 ?
O5 Eu1 C9 98.58(7) . 3_666 ?
O5 Eu1 N1 119.71(6) 3_666 . ?
O5 Eu1 N1 145.04(7) . . ?
O5 Eu1 N2 114.57(7) 3_666 . ?
O5 Eu1 N2 146.72(8) . . ?
O6 Eu1 Eu1 85.96(4) 3_666 3_666 ?
O6 Eu1 C8 150.60(7) 3_666 4_665 ?
O6 Eu1 O5 51.28(6) 3_666 3_666 ?
O6 Eu1 C9 25.22(6) 3_666 3_666 ?
O6 Eu1 N1 75.51(7) 3_666 . ?
O6 Eu1 N2 71.99(7) 3_666 . ?
C9 Eu1 Eu1 60.74(5) 3_666 3_666 ?
N1 Eu1 Eu1 143.88(5) . 3_666 ?
N1 Eu1 C8 76.94(7) . 4_665 ?
N1 Eu1 C9 97.20(7) . 3_666 ?
N1 Eu1 N2 62.29(8) . . ?
N2 Eu1 Eu1 140.02(6) . 3_666 ?
N2 Eu1 C8 86.25(7) . 4_665 ?
N2 Eu1 C9 93.31(7) . 3_666 ?
C1 O1 Eu1 135.94(19) . . ?
C1 O2 Eu1 132.06(17) . 3_666 ?
O1 C1 C2 118.2(3) . . ?
O2 C1 O1 125.5(3) . . ?
O2 C1 C2 116.3(3) . . ?
C1 C2 H2 107.0 . . ?
C3 C2 C1 112.6(2) . . ?
C3 C2 H2 107.0 . . ?
C7 C2 C1 113.1(2) . . ?
C7 C2 H2 107.0 . . ?
C7 C2 C3 109.8(3) . . ?
C2 C3 H3A 109.4 . . ?
C2 C3 H3AB 109.4 . . ?
H3A C3 H3AB 108.0 . . ?
C4 C3 C2 111.2(2) . . ?
C4 C3 H3A 109.4 . . ?
C4 C3 H3AB 109.4 . . ?
C3 C4 H4A 109.1 . . ?
C3 C4 H4AB 109.1 . . ?
C3 C4 C5 112.3(2) . . ?
H4A C4 H4AB 107.9 . . ?
C5 C4 H4A 109.1 . . ?
C5 C4 H4AB 109.1 . . ?
C4 C5 H5 108.3 . . ?
C4 C5 C6 110.6(2) . . ?
C6 C5 H5 108.3 . . ?
C8 C5 C4 114.0(2) . . ?
C8 C5 H5 108.3 . . ?
C8 C5 C6 107.1(2) . . ?
C5 C6 H6A 109.4 . . ?
C5 C6 H6AB 109.4 . . ?
H6A C6 H6AB 108.0 . . ?
C7 C6 C5 111.1(2) . . ?
C7 C6 H6A 109.4 . . ?
C7 C6 H6AB 109.4 . . ?
C2 C7 H7A 109.6 . . ?
C2 C7 H7AB 109.6 . . ?
C6 C7 C2 110.2(2) . . ?
C6 C7 H7A 109.6 . . ?
C6 C7 H7AB 109.6 . . ?
H7A C7 H7AB 108.1 . . ?
C5 C8 Eu1 166.98(17) . 4_566 ?
O3 C8 Eu1 61.98(13) . 4_566 ?
O3 C8 C5 120.4(3) . . ?
O3 C8 O4 121.2(2) . . ?
O4 C8 Eu1 59.85(14) . 4_566 ?
O4 C8 C5 118.3(3) . . ?
C8 O3 Eu1 91.47(16) . 4_566 ?
C8 O4 Eu1 93.54(16) . 4_566 ?
Eu1 O5 Eu1 107.46(6) . 3_666 ?
C9 O5 Eu1 93.28(15) . 3_666 ?
C9 O5 Eu1 159.07(17) . . ?
C9 O6 Eu1 95.54(14) . 3_666 ?
O5 C9 Eu1 60.65(13) . 3_666 ?
O5 C9 C10 117.5(2) . . ?
O6 C9 Eu1 59.24(13) . 3_666 ?
O6 C9 O5 119.9(2) . . ?
O6 C9 C10 122.7(2) . . ?
C10 C9 Eu1 176.31(19) . 3_666 ?
C9 C10 H10 107.6 . . ?
C9 C10 C11 113.6(2) . . ?
C9 C10 C12 109.4(2) . . ?
C11 C10 H10 107.6 . . ?
C11 C10 C12 110.9(2) . . ?
C12 C10 H10 107.6 . . ?
C10 C11 H11A 109.6 . . ?
C10 C11 H11B 109.6 . . ?
C10 C11 C12 110.4(2) . 3_766 ?
H11A C11 H11B 108.1 . . ?
C12 C11 H11A 109.6 3_766 . ?
C12 C11 H11B 109.6 3_766 . ?
C10 C12 H12A 109.5 . . ?
C10 C12 H12B 109.5 . . ?
C11 C12 C10 110.9(2) 3_766 . ?
C11 C12 H12A 109.5 3_766 . ?
C11 C12 H12B 109.5 3_766 . ?
H12A C12 H12B 108.1 . . ?
C13 N1 Eu1 119.10(19) . . ?
C13 N1 C17 118.1(3) . . ?
C17 N1 Eu1 122.8(2) . . ?
N1 C13 H13 118.1 . . ?
N1 C13 C14 123.9(3) . . ?
C14 C13 H13 118.1 . . ?
C13 C14 H14 121.1 . . ?
C15 C14 C13 117.7(4) . . ?
C15 C14 H14 121.1 . . ?
C14 C15 H15 120.3 . . ?
C16 C15 C14 119.4(3) . . ?
C16 C15 H15 120.3 . . ?
C15 C16 H16 120.0 . . ?
C15 C16 C17 120.0(3) . . ?
C17 C16 H16 120.0 . . ?
N1 C17 C16 120.9(3) . . ?
N1 C17 C18 116.2(3) . . ?
C16 C17 C18 122.8(3) . . ?
C19 C18 C17 122.3(3) . . ?
N2 C18 C17 116.8(3) . . ?
N2 C18 C19 120.8(3) . . ?
C18 C19 H19 120.2 . . ?
C20 C19 C18 119.6(4) . . ?
C20 C19 H19 120.2 . . ?
C19 C20 H20 120.2 . . ?
C21 C20 C19 119.5(3) . . ?
C21 C20 H20 120.2 . . ?
C20 C21 H21 120.8 . . ?
C20 C21 C22 118.4(4) . . ?
C22 C21 H21 120.8 . . ?
C21 C22 H22 118.4 . . ?
N2 C22 C21 123.3(4) . . ?
N2 C22 H22 118.4 . . ?
C18 N2 Eu1 121.4(2) . . ?
C22 N2 Eu1 120.2(2) . . ?
C22 N2 C18 118.4(3) . . ?

loop_
_geom_bond_atom_site_label_1
_geom_bond_atom_site_label_2
_geom_bond_distance
_geom_bond_site_symmetry_2
_geom_bond_publ_flag
Eu1 Eu1 3.9437(3) 3_666 ?
Eu1 O1 2.3785(19) . ?
Eu1 O2 2.382(2) 3_666 ?
Eu1 C8 2.817(3) 4_665 ?
Eu1 O3 2.4875(18) 4_665 ?
Eu1 O4 2.4404(18) 4_665 ?
Eu1 O5 2.3528(16) . ?
Eu1 O5 2.5367(18) 3_666 ?
Eu1 O6 2.5085(17) 3_666 ?
Eu1 C9 2.906(3) 3_666 ?
Eu1 N1 2.577(2) . ?
Eu1 N2 2.613(2) . ?
O1 C1 1.262(3) . ?
O2 C1 1.261(3) . ?
C1 C2 1.524(4) . ?
C2 H2 1.0000 . ?
C2 C3 1.524(4) . ?
C2 C7 1.523(4) . ?
C3 H3A 0.9900 . ?
C3 H3AB 0.9900 . ?
C3 C4 1.523(4) . ?
C4 H4A 0.9900 . ?
C4 H4AB 0.9900 . ?
C4 C5 1.529(4) . ?
C5 H5 1.0000 . ?
C5 C6 1.537(4) . ?
C5 C8 1.513(4) . ?
C6 H6A 0.9900 . ?
C6 H6AB 0.9900 . ?
C6 C7 1.520(4) . ?
C7 H7A 0.9900 . ?
C7 H7AB 0.9900 . ?
C8 O3 1.259(3) . ?
C8 O4 1.264(3) . ?
O5 C9 1.279(3) . ?
O6 C9 1.244(3) . ?
C9 C10 1.512(4) . ?
C10 H10 1.0000 . ?
C10 C11 1.521(3) . ?
C10 C12 1.537(4) . ?
C11 H11A 0.9900 . ?
C11 H11B 0.9900 . ?
C11 C12 1.522(4) 3_766 ?
C12 H12A 0.9900 . ?
C12 H12B 0.9900 . ?
N1 C13 1.324(4) . ?
N1 C17 1.352(3) . ?
C13 H13 0.9500 . ?
C13 C14 1.385(4) . ?
C14 H14 0.9500 . ?
C14 C15 1.373(5) . ?
C15 H15 0.9500 . ?
C15 C16 1.366(5) . ?
C16 H16 0.9500 . ?
C16 C17 1.386(5) . ?
C17 C18 1.479(5) . ?
C18 C19 1.395(4) . ?
C18 N2 1.346(4) . ?
C19 H19 0.9500 . ?
C19 C20 1.375(6) . ?
C20 H20 0.9500 . ?
C20 C21 1.360(6) . ?
C21 H21 0.9500 . ?
C21 C22 1.382(4) . ?
C22 H22 0.9500 . ?
C22 N2 1.336(4) . ?
